data_4325936
loop_
_publ_author_name
'Marc Reinholdt'
'Jonas Croissant'
'Lidia Di Carlo'
'Dominique Granier'
'Philippe Gaveau'
'Sylvie B\'egu'
'Jean-Marie Devoisselle'
'P. Hubert Mutin'
'Mark E. Smith'
'Christian Bonhomme'
'Christel Gervais'
'Arie van der Lee'
'Danielle Laurencin'

_publ_contact_author_address
;
 Chemical Crystallography Laboratory,
 Department of Chemistry,
 University of Nowhere,
 Nowhere, NO1 4T, UK.
;
_publ_contact_author_email dlaurenc@univ-montp2.fr
_publ_contact_author_name 'Danielle Laurencin'
_publ_section_title
;
 Synthesis and Characterization of Crystalline Structures Based on
 Phenylboronate Ligands Bound to Alkaline Earth Cations
;
_journal_name_full 'Inorganic Chemistry'
_journal_page_first 7802
_journal_page_last 7810
_journal_paper_doi 10.1021/ic200961a
_journal_volume 50
_journal_year 2011
_chemical_formula_moiety '(C6 H8 B O3)2 Ca'
_chemical_formula_sum 'C12 H16 B2 Ca O6'
_chemical_formula_weight 317.95
_space_group_IT_number 2
_symmetry_cell_setting triclinic
_symmetry_Int_Tables_number 2
_symmetry_space_group_name_Hall '-P 1'
_symmetry_space_group_name_H-M 'P -1'
_audit_creation_date 10-12-02
_audit_creation_method TOPAS-A
_cell_angle_alpha 100.9843(12)
_cell_angle_beta 93.4023(12)
_cell_angle_gamma 92.1888(13)
_cell_formula_units_Z 2
_cell_length_a 5.8563(13)
_cell_length_b 7.9937(18)
_cell_length_c 15.6392(34)
_cell_measurement_temperature 293(2)
_cell_volume 716.5(3)
_computing_cell_refinement '<i>TOPAS Academic</i> (Coelho, 2007)'
_computing_data_reduction '<i>DASH</i> (David <i>et al.</i>, 2006)'
_computing_molecular_graphics '<i>Mercury</i> (Macrae <i>et al.</i>, 2008)'
_computing_publication_material '<i>publCIF</i> (Westrip, 2009)'
_computing_structure_refinement '<i>TOPAS Academic</i> (Coelho, 2007)'
_computing_structure_solution
;
<i>FOX</i> (Favre-Nicolin <i>et al.</i>, 2006)
;
_diffrn_ambient_temperature 293(2)
_diffrn_measurement_device_type
;
three coaxial RPI powder diffractometer, vertical geometry
;
_diffrn_measurement_method \q/2\q
_diffrn_radiation_monochromator 'Si(111) double crystal monochromator'
_diffrn_radiation_probe x-ray
_diffrn_radiation_type synchrotron
_diffrn_radiation_wavelength 0.99987442
_diffrn_reflns_number 637
_diffrn_source 'SLS-MS beamline'
_exptl_absorpt_coefficient_mu 0.460
_exptl_absorpt_correction_type none
_exptl_crystal_colour white
_exptl_crystal_density_diffrn 1.474
_exptl_crystal_density_method 'Not Measured'
_exptl_crystal_description powder
_exptl_crystal_F_000 332
_pd_char_colour white
_pd_char_particle_morphology 'tiny plates'
_pd_meas_2theta_range_inc 0.003757
_pd_meas_2theta_range_max 117.381118
_pd_meas_2theta_range_min 1.701828984
_pd_meas_number_of_points 30793
_pd_meas_scan_method fixed
_pd_prep_temperature 293(2)
_pd_proc_2theta_range_inc 0.003757
_pd_proc_2theta_range_max 49.99921
_pd_proc_2theta_range_min 1.70183
_pd_proc_info_excluded_regions
;
Exclude { 50.0 110.0 }
;
_pd_proc_ls_background_function
;
Chebyshev polynomial with 26 terms
;
_pd_proc_ls_pref_orient_corr '0.90224_0.00105, [2 -1 -1]'
_pd_proc_ls_profile_function ' modified Thompson-Cox-Hastings pseudo-Voigt (Young, 1993)'
_pd_proc_ls_prof_R_factor 0.03457
_pd_proc_ls_prof_wR_expected 0.00161
_pd_proc_ls_prof_wR_factor 0.01162
_pd_proc_number_of_points 12857
_pd_proc_wavelength 0.99987442
_pd_spec_mounting 'glass capillary'
_pd_spec_mount_mode transmission
_pd_spec_shape cylinder
_pd_spec_size_axial 10
_pd_spec_size_equat 0.7
_pd_spec_size_thick 0.7
_refine_ls_extinction_method none
_refine_ls_goodness_of_fit_all 7.225
_refine_ls_hydrogen_treatment refall
_refine_ls_matrix_type fullcycle
_refine_ls_number_constraints 0
_refine_ls_number_parameters 52
_refine_ls_shift/su_max 0.001
_refine_ls_structure_factor_coef Inet
_refine_ls_weighting_details w=1/\s[Y~obs~)^2^
_refine_ls_weighting_scheme sigma
_cod_data_source_file ic200961a_si_002.cif
_cod_data_source_block ca
_cod_original_cell_volume 716.53(27)
_cod_database_code 4325936

loop_
_symmetry_equiv_pos_as_xyz
'x, y, z'
'-x, -y, -z'

loop_
_atom_site_label
_atom_site_type_symbol
_atom_site_symmetry_multiplicity
_atom_site_fract_x
_atom_site_fract_y
_atom_site_fract_z
_atom_site_occupancy
_atom_site_B_iso_or_equiv
Ca1 Ca 2 0.99319(35) 0.74900(27) 0.00109(14) 1 1.569(36)
C1 C 2 0.7663313 0.08359743 0.3047769 1 3.75(12)
C2 C 2 0.8013974 0.1481121 0.3930833 1 3.75(12)
C3 C 2 0.9881381 0.2575945 0.4244627 1 3.75(12)
C4 C 2 1.139813 0.3025623 0.3675357 1 3.75(12)
C5 C 2 1.104746 0.2380477 0.2792293 1 3.75(12)
C6 C 2 0.9180058 0.1285652 0.2478499 1 3.75(12)
B7 B 2 0.8763094 0.05185225 0.1428467 1 3.75(12)
O8 O 2 0.7613422 -0.127659 0.1191256 1 2.60(10)
O9 O 2 1.082574 0.03939592 0.09511919 1 2.60(10)
O10 O 2 0.7340591 0.1585847 0.09243071 1 2.60(10)
H11 H 2 0.6377051 0.008186409 0.2831629 1 4.50(15)
H21 H 2 0.6969246 0.1171385 0.4322943 1 4.50(15)
H31 H 2 1.012291 0.3020319 0.4852877 1 4.50(15)
H41 H 2 1.268439 0.3779733 0.3891497 1 4.50(15)
H51 H 2 1.209219 0.2690213 0.2400183 1 4.50(15)
H81 H 2 0.7621055 -0.1805535 0.1650447 1 4.50(15)
H91 H 2 1.210135 0.04865048 0.1310879 1 4.50(15)
H101 H 2 0.5947455 0.1887218 0.1093475 1 4.50(15)
C11 C 2 0.5587617 0.5527575 0.2521558 1 3.41(11)
C12 C 2 0.63187 0.6068792 0.3388519 1 3.41(11)
C13 C 2 0.5131629 0.7269231 0.3916124 1 3.41(11)
C14 C 2 0.3213475 0.7928453 0.3576768 1 3.41(11)
C15 C 2 0.2482392 0.7387236 0.2709807 1 3.41(11)
C16 C 2 0.3669464 0.6186796 0.2182202 1 3.41(11)
B17 B 2 0.2800149 0.5543246 0.1151317 1 3.41(11)
O18 O 2 0.01663004 0.5312497 0.09650531 1 1.241(78)
O19 O 2 0.3589278 0.373505 0.07805121 1 1.241(78)
O20 O 2 0.3506847 0.6713951 0.0600533 1 1.241(78)
H111 H 2 0.6405267 0.4700717 0.2158146 1 4.09(13)
H121 H 2 0.7639916 0.5614723 0.3622266 1 4.09(13)
H131 H 2 0.5635195 0.7642019 0.4513283 1 4.09(13)
H141 H 2 0.2395825 0.875531 0.394018 1 4.09(13)
H151 H 2 0.1161176 0.7841305 0.247606 1 4.09(13)
H181 H 2 -0.0568889 0.5302476 0.145347 1 4.09(13)
H191 H 2 0.4678165 0.3749477 0.03989947 1 4.09(13)
H201 H 2 0.3981783 0.7761991 0.08935638 1 4.09(13)

loop_
_atom_type_symbol
_atom_type_description
_atom_type_scat_source
C C 'International Tables Vol C Table 6.1.1.4'
H H 'International Tables Vol C Table 6.1.1.4'
N N 'International Tables Vol C Table 6.1.1.4'
O O 'International Tables Vol C Table 6.1.1.4'

loop_
_geom_angle_atom_site_label_1
_geom_angle_atom_site_label_2
_geom_angle_atom_site_label_3
_geom_angle
_geom_angle_site_symmetry_1
_geom_angle_site_symmetry_3
_geom_angle_publ_flag
O8 Ca1 O9 56.75 1_565 1_565 yes
O8 Ca1 O18 78.70 1_565 1_655 yes
O8 Ca1 O20 109.83 1_565 1_655 yes
O8 Ca1 O18 133.35 1_565 2_665 yes
O8 Ca1 O19 87.27 1_565 2_665 yes
O8 Ca1 O9 97.42 1_565 2_765 yes
O8 Ca1 O10 139.01 1_565 2_765 yes
O9 Ca1 O18 108.34 1_565 1_655 yes
O9 Ca1 O20 86.25 1_565 1_655 yes
O9 Ca1 O18 169.06 1_565 2_665 yes
O9 Ca1 O19 130.30 1_565 2_665 yes
O9 Ca1 O9 73.75 1_565 2_765 yes
O9 Ca1 O10 84.44 1_565 2_765 yes
O18 Ca1 O20 57.91 1_655 1_655 yes
O18 Ca1 O18 73.25 1_655 2_665 yes
O18 Ca1 O19 94.72 1_655 2_665 yes
O9 Ca1 O18 172.95 2_765 1_655 yes
O10 Ca1 O18 131.08 2_765 1_655 yes
O18 Ca1 O20 85.64 2_665 1_655 yes
O19 Ca1 O20 141.78 2_665 1_655 yes
O9 Ca1 O20 129.14 2_765 1_655 yes
O10 Ca1 O20 76.90 2_765 1_655 yes
O18 Ca1 O19 59.37 2_665 2_665 yes
O9 Ca1 O18 106.03 2_765 2_665 yes
O10 Ca1 O18 86.58 2_765 2_665 yes
O9 Ca1 O19 79.14 2_765 2_665 yes
O10 Ca1 O19 112.70 2_765 2_665 yes
O9 Ca1 O10 55.36 2_765 2_765 yes
Ca1 O8 B7 99.51 1_545 . yes
Ca1 O9 B7 98.26 1_545 . yes
Ca1 O9 B7 100.11 2_765 . yes
Ca1 O9 Ca1 106.25 1_545 2_765 yes
Ca1 O10 B7 102.29 2_765 . yes
Ca1 O18 B17 94.91 1_455 . yes
Ca1 O18 B17 97.48 2_665 . yes
Ca1 O18 Ca1 106.75 1_455 2_665 yes
Ca1 O19 B17 99.19 2_665 . yes
Ca1 O20 B17 102.58 1_455 . yes
Ca1 O8 H81 116.00 1_545 . no
B7 O8 H81 112.00 . . no
Ca1 O9 H91 122.00 2_765 . no
B7 O9 H91 112.00 . . no
Ca1 O9 H91 115.00 1_545 . no
B7 O10 H101 120.00 . . no
Ca1 O10 H101 136.00 2_765 . no
B17 O18 H181 112.00 . . no
Ca1 O18 H181 127.00 1_455 . no
Ca1 O18 H181 113.00 2_665 . no
Ca1 O19 H191 109.00 2_665 . no
B17 O19 H191 113.00 . . no
B17 O20 H201 114.00 . . no
Ca1 O20 H201 97.00 1_455 . no
C2 C1 C6 120.00 . . no
C1 C2 C3 120.00 . . no
C2 C3 C4 120.00 . . no
C3 C4 C5 120.00 . . no
C4 C5 C6 120.00 . . no
C1 C6 C5 120.00 . . no
C1 C6 B7 120.00 . . yes
C5 C6 B7 120.00 . . yes
C12 C11 C16 120.00 . . no
C11 C12 C13 120.00 . . no
C12 C13 C14 120.00 . . no
C13 C14 C15 120.00 . . no
C14 C15 C16 120.00 . . no
C15 C16 B17 120.00 . . yes
C11 C16 C15 120.00 . . no
C11 C16 B17 120.00 . . yes
C2 C1 H11 120.00 . . no
C6 C1 H11 120.00 . . no
C3 C2 H21 120.00 . . no
C1 C2 H21 120.00 . . no
C2 C3 H31 120.00 . . no
C4 C3 H31 120.00 . . no
C5 C4 H41 120.00 . . no
C3 C4 H41 120.00 . . no
C4 C5 H51 120.00 . . no
C6 C5 H51 120.00 . . no
C12 C11 H111 120.00 . . no
C16 C11 H111 120.00 . . no
C11 C12 H121 120.00 . . no
C13 C12 H121 120.00 . . no
C14 C13 H131 120.00 . . no
C12 C13 H131 120.00 . . no
C13 C14 H141 120.00 . . no
C15 C14 H141 120.00 . . no
C16 C15 H151 120.00 . . no
C14 C15 H151 120.00 . . no
O8 B7 O10 105.05 . . yes
O9 B7 C6 115.00 . . yes
O8 B7 C6 115.00 . . yes
O9 B7 O10 101.02 . . yes
O8 B7 O9 104.15 . . yes
O10 B7 C6 115.00 . . yes
O18 B17 C16 115.00 . . yes
O19 B17 C16 111.95 . . yes
O20 B17 C16 113.23 . . yes
O19 B17 O20 109.50 . . yes
O18 B17 O19 102.13 . . yes
O18 B17 O20 104.20 . . yes

loop_
_geom_bond_atom_site_label_1
_geom_bond_atom_site_label_2
_geom_bond_distance
_geom_bond_site_symmetry_2
_geom_bond_publ_flag
Ca1 O8 2.4351 1_565 yes
Ca1 O9 2.5179 1_565 yes
Ca1 O18 2.5018 1_655 yes
Ca1 O20 2.3887 1_655 yes
Ca1 O18 2.4552 2_665 yes
Ca1 O19 2.4134 2_665 yes
Ca1 O9 2.5040 2_765 yes
Ca1 O10 2.4156 2_765 yes
O8 B7 1.5309 . yes
O9 B7 1.4540 . yes
O10 B7 1.5087 . yes
O18 B17 1.5500 . yes
O19 B17 1.5500 . yes
O20 B17 1.4522 . yes
O8 H81 0.9000 . no
O9 H91 0.9000 . no
O10 H101 0.9000 . no
O18 H181 0.9000 . no
O19 H191 0.9000 . no
O20 H201 0.9000 . no
C1 C2 1.3792 . no
C1 C6 1.3792 . no
C2 C3 1.3792 . no
C3 C4 1.3792 . no
C4 C5 1.3792 . no
C5 C6 1.3792 . no
C6 B7 1.6400 . yes
C11 C12 1.3792 . no
C11 C16 1.3792 . no
C12 C13 1.3792 . no
C13 C14 1.3792 . no
C14 C15 1.3792 . no
C15 C16 1.3792 . no
C16 B17 1.6400 . yes
C1 H11 0.9500 . no
C2 H21 0.9500 . no
C3 H31 0.9500 . no
C4 H41 0.9500 . no
C5 H51 0.9500 . no
C11 H111 0.9500 . no
C12 H121 0.9500 . no
C13 H131 0.9500 . no
C14 H141 0.9500 . no
C15 H151 0.9500 . no

loop_
_geom_contact_atom_site_label_1
_geom_contact_atom_site_label_2
_geom_contact_distance
_geom_contact_site_symmetry_2
_geom_contact_publ_flag
O8 O18 3.1307 1_645 no
O8 O20 2.8448 1_545 no
O9 O19 3.1331 1_655 no
O9 O9 3.0135 2_755 no
O10 O19 2.8645 . no
O10 O20 2.9877 2_665 no
O18 O8 3.1307 1_465 no
O18 O18 2.9575 2_565 no
O19 O9 3.1331 1_455 no
O19 O10 2.8645 . no
O19 O20 2.8059 2_665 no
O20 O19 2.8059 2_665 no
O20 O10 2.9877 2_665 no
O20 O8 2.8448 1_565 no
O8 H201 2.2300 1_545 no
O8 H11 2.7400 . no
O9 H201 2.8500 1_645 no
O9 H51 2.6800 . no
O10 H191 2.5900 . no
O18 H151 2.8200 . no
O18 H81 2.8600 1_465 no
O19 H111 2.6100 . no
O19 H101 2.1600 . no
O20 H81 2.9100 1_565 no
O20 H191 1.9300 2_665 no
C1 H81 2.7300 . no
C3 H121 3.0900 . no
C4 H121 3.0900 . no
C5 H91 2.6400 . no
C6 H151 3.0300 1_645 no
C11 H51 2.9700 1_455 no
C11 H81 2.9900 1_565 no
C11 H181 2.8700 1_655 no
C12 H41 2.9900 1_455 no
C13 H41 3.0800 1_455 no
C14 H11 2.9200 1_565 no
C15 H11 3.0500 1_565 no
C15 H181 2.8200 . no
C15 H201 3.0900 . no
C16 H51 3.0000 1_455 no
C16 H81 3.0100 1_565 no
H11 O8 2.7400 . no
H11 C14 2.9200 1_545 no
H11 C15 3.0500 1_545 no
H11 H81 2.3200 . no
H21 H131 2.5100 2_666 no
H41 C12 2.9900 1_655 no
H41 C13 3.0800 1_655 no
H51 O9 2.6800 . no
H51 C11 2.9700 1_655 no
H51 C16 3.0000 1_655 no
H51 H91 2.2100 . no
H81 O18 2.8600 1_645 no
H81 O20 2.9100 1_545 no
H81 C1 2.7300 . no
H81 C11 2.9900 1_545 no
H81 C16 3.0100 1_545 no
H81 H11 2.3200 . no
H81 H151 2.4300 1_645 no
H81 H181 2.5500 1_645 no
H81 H201 2.3600 1_545 no
H91 C5 2.6400 . no
H91 H51 2.2100 . no
H91 H101 2.5500 1_655 no
H91 H201 2.4700 1_645 no
H101 O19 2.1600 . no
H101 H91 2.5500 1_455 no
H101 H111 2.5300 . no
H101 H191 2.1300 . no
H111 O19 2.6100 . no
H111 H101 2.5300 . no
H111 H181 2.2300 1_655 no
H121 C3 3.0900 . no
H121 C4 3.0900 . no
H131 H21 2.5100 2_666 no
H151 O18 2.8200 . no
H151 C6 3.0300 1_465 no
H151 H81 2.4300 1_465 no
H151 H181 2.4700 . no
H181 C11 2.8700 1_455 no
H181 C15 2.8200 . no
H181 H81 2.5500 1_465 no
H181 H111 2.2300 1_455 no
H181 H151 2.4700 . no
H191 O10 2.5900 . no
H191 H101 2.1300 . no
H191 O20 1.9300 2_665 no
H191 H191 2.5800 2_665 no
H191 H201 2.3400 2_665 no
H201 O8 2.2300 1_565 no
H201 O9 2.8500 1_465 no
H201 C15 3.0900 . no
H201 H81 2.3600 1_565 no
H201 H91 2.4700 1_465 no
H201 H191 2.3400 2_665 no

loop_
_geom_hbond_atom_site_label_D
_geom_hbond_atom_site_label_H
_geom_hbond_atom_site_label_A
_geom_hbond_distance_DH
_geom_hbond_distance_HA
_geom_hbond_distance_DA
_geom_hbond_angle_DHA
_geom_hbond_site_symmetry_A
_geom_hbond_publ_flag
O10 H101 O19 0.9000 2.1600 2.8645 134.00 . yes
O19 H191 O20 0.9000 1.9300 2.8059 165.00 2_665 yes
O20 H201 O8 0.9000 2.2300 2.8448 126.00 1_565 yes

loop_
_geom_torsion_atom_site_label_1
_geom_torsion_atom_site_label_2
_geom_torsion_atom_site_label_3
_geom_torsion_atom_site_label_4
_geom_torsion
_geom_torsion_site_symmetry_1
_geom_torsion_publ_flag
Ca1 O8 B7 C6 -137.45 1_545 no
Ca1 O8 B7 O10 95.09 1_545 no
Ca1 O8 B7 O9 -10.68 1_545 no
Ca1 O9 B7 O10 -98.48 1_545 no
Ca1 O9 B7 O8 118.54 2_765 no
Ca1 O9 B7 C6 -114.70 2_765 no
Ca1 O9 B7 O10 9.76 2_765 no
Ca1 O9 B7 C6 137.05 1_545 no
Ca1 O9 B7 O8 10.29 1_545 no
Ca1 O10 B7 C6 114.26 2_765 no
Ca1 O10 B7 O8 -118.28 2_765 no
Ca1 O10 B7 O9 -10.20 2_765 no
Ca1 O18 B17 O19 -119.59 1_455 no
Ca1 O18 B17 O19 -11.95 2_665 no
Ca1 O18 B17 O20 -5.59 1_455 no
Ca1 O18 B17 O20 102.05 2_665 no
Ca1 O18 B17 C16 -133.42 2_665 no
Ca1 O18 B17 C16 118.95 1_455 no
Ca1 O19 B17 C16 135.76 2_665 no
Ca1 O19 B17 O20 -97.80 2_665 no
Ca1 O19 B17 O18 12.21 2_665 no
Ca1 O20 B17 O18 5.98 1_455 no
Ca1 O20 B17 O19 114.62 1_455 no
Ca1 O20 B17 C16 -119.68 1_455 no
C6 C1 C2 C3 0.00 . no
C2 C1 C6 C5 0.00 . no
C2 C1 C6 B7 -180.00 . no
C1 C2 C3 C4 -0.02 . no
C2 C3 C4 C5 0.00 . no
C3 C4 C5 C6 0.00 . no
C4 C5 C6 B7 -179.98 . no
C4 C5 C6 C1 0.00 . no
C1 C6 B7 O8 -31.97 . no
C1 C6 B7 O10 90.27 . no
C5 C6 B7 O8 148.03 . no
C1 C6 B7 O9 -152.98 . no
C5 C6 B7 O9 27.02 . no
C5 C6 B7 O10 -89.73 . no
C16 C11 C12 C13 -0.03 . no
C12 C11 C16 C15 0.00 . no
C12 C11 C16 B17 -179.97 . no
C11 C12 C13 C14 0.02 . no
C12 C13 C14 C15 0.00 . no
C13 C14 C15 C16 0.00 . no
C14 C15 C16 C11 0.00 . no
C14 C15 C16 B17 -180.00 . no
C11 C16 B17 O19 25.04 . no
C11 C16 B17 O20 -99.35 . no
C15 C16 B17 O19 -154.96 . no
C15 C16 B17 O20 80.65 . no
C15 C16 B17 O18 -39.00 . no
C11 C16 B17 O18 141.00 . no
